data_1554484
loop_
_publ_author_name
'Han, Sang Hoon'
'Pandey, Ashok Kumar'
'Lee, Heeyoung'
'Kim, Saegun'
'Kang, Dahye'
'Jung, Young Hoon'
'Kim, Hyung Sik'
'Hong, Sungwoo'
'Kim, In Su'

_publ_section_title
;
 One-pot synthesis of 2-naphthols from nitrones and MBH adducts via
 decarboxylative N--O bond cleavage
;
_journal_issue 22
_journal_name_full 'Organic Chemistry Frontiers'
_journal_page_first 3210
_journal_paper_doi 10.1039/C8QO00988K
_journal_volume 5
_journal_year 2018
_chemical_formula_sum 'C11 H9 F O2'
_chemical_formula_weight 192.18
_space_group_crystal_system orthorhombic
_space_group_IT_number 19
_space_group_name_Hall 'P 2ac 2ab'
_space_group_name_H-M_alt 'P 21 21 21'
_atom_sites_solution_hydrogens geom
_audit_creation_method 'APEX2 v2014.1-1'
_audit_update_record
;
2018-07-26 deposited with the CCDC.
2018-09-29 downloaded from the CCDC.
;
_cell_angle_alpha 90
_cell_angle_beta 90
_cell_angle_gamma 90
_cell_formula_units_Z 4
_cell_length_a 4.9693(3)
_cell_length_b 5.8579(3)
_cell_length_c 31.3863(17)
_cell_measurement_reflns_used 7005
_cell_measurement_temperature 296(2)
_cell_measurement_theta_max 28.54
_cell_measurement_theta_min 2.60
_cell_volume 913.64(9)
_computing_cell_refinement 'SAINT V8.34A (Bruker AXS Inc., 2013)'
_computing_data_collection 'Bruker Instrument Service v2014.5.0.0'
_computing_data_reduction 'SAINT V8.34A (Bruker AXS Inc., 2013)'
_computing_structure_refinement 'SHELXL-2013 (Sheldrick, 2013)'
_diffrn_ambient_temperature 296(2)
_diffrn_measured_fraction_theta_full 0.997
_diffrn_measured_fraction_theta_max 0.997
_diffrn_measurement_device_type 'Bruker APEX-II CCD'
_diffrn_measurement_method '\f and \w scans'
_diffrn_radiation_type MoK\a
_diffrn_radiation_wavelength 0.71073
_diffrn_reflns_av_R_equivalents 0.0540
_diffrn_reflns_av_unetI/netI 0.0265
_diffrn_reflns_Laue_measured_fraction_full 0.997
_diffrn_reflns_Laue_measured_fraction_max 0.997
_diffrn_reflns_limit_h_max 6
_diffrn_reflns_limit_h_min -6
_diffrn_reflns_limit_k_max 7
_diffrn_reflns_limit_k_min -7
_diffrn_reflns_limit_l_max 42
_diffrn_reflns_limit_l_min -42
_diffrn_reflns_number 29989
_diffrn_reflns_point_group_measured_fraction_full 0.998
_diffrn_reflns_point_group_measured_fraction_max 0.997
_diffrn_reflns_theta_full 25.242
_diffrn_reflns_theta_max 28.759
_diffrn_reflns_theta_min 2.596
_exptl_absorpt_coefficient_mu 0.109
_exptl_absorpt_correction_T_max 1.00
_exptl_absorpt_correction_T_min 0.94
_exptl_absorpt_correction_type multi-scan
_exptl_absorpt_process_details 'SADABS V2012/1 (Bruker AXS Inc.)'
_exptl_crystal_colour colourless
_exptl_crystal_density_diffrn 1.397
_exptl_crystal_description plate
_exptl_crystal_F_000 400
_exptl_crystal_size_max 0.190
_exptl_crystal_size_mid 0.180
_exptl_crystal_size_min 0.050
_refine_diff_density_max 0.142
_refine_diff_density_min -0.145
_refine_diff_density_rms 0.033
_refine_ls_abs_structure_details
; 
 Flack x determined using 605 quotients [(I+)-(I-)]/[(I+)+(I-)] 
 (Parsons and Flack (2004), Acta Cryst. A60, s61). 
;
_refine_ls_abs_structure_Flack -0.5(3)
_refine_ls_extinction_method none
_refine_ls_goodness_of_fit_ref 1.064
_refine_ls_hydrogen_treatment constr
_refine_ls_matrix_type full
_refine_ls_number_parameters 129
_refine_ls_number_reflns 2375
_refine_ls_number_restraints 0
_refine_ls_restrained_S_all 1.064
_refine_ls_R_factor_all 0.0690
_refine_ls_R_factor_gt 0.0506
_refine_ls_shift/su_max 0.000
_refine_ls_shift/su_mean 0.000
_refine_ls_structure_factor_coef Fsqd
_refine_ls_weighting_details 'w=1/[\s^2^(Fo^2^)+(0.0397P)^2^+0.2050P] where P=(Fo^2^+2Fc^2^)/3'
_refine_ls_weighting_scheme calc
_refine_ls_wR_factor_gt 0.0992
_refine_ls_wR_factor_ref 0.1060
_reflns_Friedel_coverage 0.655
_reflns_Friedel_fraction_full 1.000
_reflns_Friedel_fraction_max 0.999
_reflns_number_gt 1864
_reflns_number_total 2375
_reflns_threshold_expression 'I > 2\s(I)'
_cod_data_source_file c8qo00988k2.cif
_cod_data_source_block global
_cod_database_code 1554484
_shelx_space_group_comment
; 
The symmetry employed for this shelxl refinement is uniquely defined 
by the following loop, which should always be used as a source of 
symmetry information in preference to the above space-group names. 
They are only intended as comments. 
;
_shelx_estimated_absorpt_t_min 0.980
_shelx_estimated_absorpt_t_max 0.995
_shelxl_version_number 2013-4

loop_
_space_group_symop_operation_xyz
'x, y, z'
'-x+1/2, -y, z+1/2'
'-x, y+1/2, -z+1/2'
'x+1/2, -y+1/2, -z'

loop_
_atom_site_label
_atom_site_type_symbol
_atom_site_fract_x
_atom_site_fract_y
_atom_site_fract_z
_atom_site_U_iso_or_equiv
_atom_site_adp_type
_atom_site_occupancy
_atom_site_site_symmetry_order
_atom_site_calc_flag
_atom_site_refinement_flags_posn
_atom_site_refinement_flags_adp
C1 C 0.2684(6) 0.4479(4) 0.14537(9) 0.0481(6) Uani 1 1 d . .
C2 C 0.0966(6) 0.4193(4) 0.17800(9) 0.0500(7) Uani 1 1 d . .
H2 H 0.0901 0.5245 0.2002 0.060 Uiso 1 1 calc R U
C3 C -0.0734(5) 0.2270(4) 0.17793(8) 0.0452(6) Uani 1 1 d . .
C4 C -0.0682(5) 0.0753(4) 0.14466(7) 0.0412(6) Uani 1 1 d . .
H4 H -0.1823 -0.0506 0.1448 0.049 Uiso 1 1 calc R U
C5 C 0.1106(5) 0.1100(4) 0.11015(8) 0.0363(5) Uani 1 1 d . .
C6 C 0.1219(5) -0.0435(4) 0.07521(7) 0.0401(5) Uani 1 1 d . .
H6 H 0.0075 -0.1692 0.0744 0.048 Uiso 1 1 calc R U
C7 C 0.3000(5) -0.0074(4) 0.04273(7) 0.0401(6) Uani 1 1 d . .
C8 C 0.4777(5) 0.1784(5) 0.04318(8) 0.0490(7) Uani 1 1 d . .
H8 H 0.6000 0.1984 0.0211 0.059 Uiso 1 1 calc R U
C9 C 0.4706(5) 0.3297(5) 0.07619(9) 0.0499(7) Uani 1 1 d . .
H9 H 0.5879 0.4534 0.0764 0.060 Uiso 1 1 calc R U
C10 C 0.2871(5) 0.3005(4) 0.11003(8) 0.0408(5) Uani 1 1 d . .
C11 C -0.4045(7) 0.0136(5) 0.21546(9) 0.0596(8) Uani 1 1 d . .
H11A H -0.5239 0.0124 0.1914 0.089 Uiso 1 1 calc R U
H11B H -0.5078 0.0195 0.2413 0.089 Uiso 1 1 calc R U
H11C H -0.2968 -0.1224 0.2153 0.089 Uiso 1 1 calc R U
F1 F 0.4397(4) 0.6295(3) 0.14581(6) 0.0725(6) Uani 1 1 d . .
O1 O -0.2340(4) 0.2084(4) 0.21311(6) 0.0582(5) Uani 1 1 d . .
O2 O 0.3180(4) -0.1498(3) 0.00781(6) 0.0533(5) Uani 1 1 d . .
H2A H 0.1735 -0.2146 0.0042 0.080 Uiso 1 1 calc R U

loop_
_atom_site_aniso_label
_atom_site_aniso_U_11
_atom_site_aniso_U_22
_atom_site_aniso_U_33
_atom_site_aniso_U_23
_atom_site_aniso_U_13
_atom_site_aniso_U_12
C1 0.0486(15) 0.0327(12) 0.0629(17) -0.0022(12) -0.0158(14) -0.0070(11)
C2 0.0553(16) 0.0396(13) 0.0550(15) -0.0124(11) -0.0126(15) 0.0038(13)
C3 0.0447(14) 0.0471(13) 0.0437(14) -0.0054(11) -0.0057(12) 0.0052(12)
C4 0.0366(12) 0.0421(13) 0.0449(14) -0.0050(11) -0.0026(11) -0.0041(10)
C5 0.0318(11) 0.0365(11) 0.0405(12) 0.0013(10) -0.0095(10) 0.0012(9)
C6 0.0372(13) 0.0407(12) 0.0426(13) -0.0021(11) -0.0043(11) -0.0048(10)
C7 0.0329(12) 0.0499(14) 0.0377(13) 0.0003(11) -0.0050(10) 0.0036(11)
C8 0.0367(13) 0.0628(17) 0.0475(15) 0.0100(13) 0.0023(11) -0.0063(12)
C9 0.0418(14) 0.0471(14) 0.0609(17) 0.0104(13) -0.0055(13) -0.0095(12)
C10 0.0388(12) 0.0354(11) 0.0483(14) 0.0030(10) -0.0109(11) -0.0019(10)
C11 0.0639(19) 0.0647(18) 0.0503(16) -0.0017(14) 0.0103(15) -0.0011(17)
F1 0.0795(12) 0.0445(8) 0.0935(13) -0.0092(9) -0.0121(11) -0.0242(9)
O1 0.0620(12) 0.0646(12) 0.0480(11) -0.0167(9) 0.0084(10) -0.0037(11)
O2 0.0423(10) 0.0710(13) 0.0466(10) -0.0132(9) 0.0037(9) -0.0016(10)

loop_
_atom_type_symbol
_atom_type_description
_atom_type_scat_dispersion_real
_atom_type_scat_dispersion_imag
_atom_type_scat_source
C C 0.0033 0.0016 'International Tables Vol C Tables 4.2.6.8 and 6.1.1.4'
H H 0.0000 0.0000 'International Tables Vol C Tables 4.2.6.8 and 6.1.1.4'
O O 0.0106 0.0060 'International Tables Vol C Tables 4.2.6.8 and 6.1.1.4'
F F 0.0171 0.0103 'International Tables Vol C Tables 4.2.6.8 and 6.1.1.4'

loop_
_geom_angle_atom_site_label_1
_geom_angle_atom_site_label_2
_geom_angle_atom_site_label_3
_geom_angle
C2 C1 F1 119.1(2)
C2 C1 C10 124.4(2)
F1 C1 C10 116.4(2)
C1 C2 C3 118.7(2)
C1 C2 H2 120.7
C3 C2 H2 120.7
O1 C3 C4 125.0(2)
O1 C3 C2 114.4(2)
C4 C3 C2 120.6(2)
C3 C4 C5 120.1(2)
C3 C4 H4 120.0
C5 C4 H4 120.0
C4 C5 C10 120.2(2)
C4 C5 C6 121.6(2)
C10 C5 C6 118.2(2)
C7 C6 C5 120.2(2)
C7 C6 H6 119.9
C5 C6 H6 119.9
C6 C7 O2 122.7(2)
C6 C7 C8 121.4(2)
O2 C7 C8 115.9(2)
C9 C8 C7 119.7(2)
C9 C8 H8 120.1
C7 C8 H8 120.1
C8 C9 C10 120.6(2)
C8 C9 H9 119.7
C10 C9 H9 119.7
C1 C10 C9 124.1(2)
C1 C10 C5 116.0(2)
C9 C10 C5 119.8(2)
O1 C11 H11A 109.5
O1 C11 H11B 109.5
H11A C11 H11B 109.5
O1 C11 H11C 109.5
H11A C11 H11C 109.5
H11B C11 H11C 109.5
C3 O1 C11 116.97(19)
C7 O2 H2A 109.5

loop_
_geom_bond_atom_site_label_1
_geom_bond_atom_site_label_2
_geom_bond_distance
C1 C2 1.344(4)
C1 F1 1.362(3)
C1 C10 1.409(4)
C2 C3 1.408(4)
C2 H2 0.9300
C3 O1 1.367(3)
C3 C4 1.371(3)
C4 C5 1.416(3)
C4 H4 0.9300
C5 C10 1.419(3)
C5 C6 1.419(3)
C6 C7 1.367(3)
C6 H6 0.9300
C7 O2 1.380(3)
C7 C8 1.401(3)
C8 C9 1.364(4)
C8 H8 0.9300
C9 C10 1.410(4)
C9 H9 0.9300
C11 O1 1.423(3)
C11 H11A 0.9600
C11 H11B 0.9600
C11 H11C 0.9600
O2 H2A 0.8200
